data_7232167
loop_
_publ_author_name
'Rendo\<sov\'a, Michaela'
'Gyepes, R\'obert'
'Alm\'a\<si, Miroslav'
'B\'artov\'a, Ingrida'
'Vargov\'a, Zuzana'

_publ_section_title
;
 Silver(i) pyridylphosphonates -- synthesis, structure, stability and
 light-insensitivity investigation
;
_journal_issue 3
_journal_name_full 'RSC Advances'
_journal_page_first 1570
_journal_paper_doi 10.1039/C8RA10136A
_journal_volume 9
_journal_year 2019
_chemical_formula_moiety 'C10 H11 Ag N2 O6 P2'
_chemical_formula_sum 'C10 H11 Ag N2 O6 P2'
_chemical_formula_weight 425.02
_space_group_crystal_system monoclinic
_space_group_IT_number 14
_space_group_name_Hall '-P 2yn'
_space_group_name_H-M_alt 'P 1 21/n 1'
_symmetry_space_group_name_Hall '-P 2yn'
_symmetry_space_group_name_H-M 'P 1 21/n 1'
_atom_sites_solution_hydrogens mixed
_audit_creation_method SHELXL-2017/1
_audit_update_record
;
2018-12-06 deposited with the CCDC.
2018-12-26 downloaded from the CCDC.
;
_cell_angle_alpha 90
_cell_angle_beta 93.007(4)
_cell_angle_gamma 90
_cell_formula_units_Z 2
_cell_length_a 8.3129(8)
_cell_length_b 6.2896(6)
_cell_length_c 12.7052(12)
_cell_measurement_reflns_used 4354
_cell_measurement_temperature 150(2)
_cell_measurement_theta_max 27.5253
_cell_measurement_theta_min 2.8609
_cell_volume 663.37(11)
_computing_structure_refinement 'SHELXL-2017/1 (Sheldrick, 2017)'
_diffrn_ambient_temperature 150(2)
_diffrn_measured_fraction_theta_full 1.000
_diffrn_measured_fraction_theta_max 0.999
_diffrn_measurement_device_type 'Nonius KappaCCD with Bruker APEXII detector'
_diffrn_radiation_type MoK\a
_diffrn_radiation_wavelength 0.71073
_diffrn_reflns_av_R_equivalents 0.0248
_diffrn_reflns_av_unetI/netI 0.0182
_diffrn_reflns_Laue_measured_fraction_full 1.000
_diffrn_reflns_Laue_measured_fraction_max 0.999
_diffrn_reflns_limit_h_max 10
_diffrn_reflns_limit_h_min -10
_diffrn_reflns_limit_k_max 8
_diffrn_reflns_limit_k_min -8
_diffrn_reflns_limit_l_max 16
_diffrn_reflns_limit_l_min -16
_diffrn_reflns_number 7704
_diffrn_reflns_point_group_measured_fraction_full 1.000
_diffrn_reflns_point_group_measured_fraction_max 0.999
_diffrn_reflns_theta_full 25.242
_diffrn_reflns_theta_max 27.489
_diffrn_reflns_theta_min 2.861
_exptl_absorpt_coefficient_mu 1.790
_exptl_absorpt_correction_T_max 0.71
_exptl_absorpt_correction_T_min 0.58
_exptl_absorpt_correction_type numerical
_exptl_absorpt_process_details 'SADABS V2014/5 (Bruker AXS Inc.)'
_exptl_crystal_colour colourless
_exptl_crystal_density_diffrn 2.128
_exptl_crystal_description prism
_exptl_crystal_F_000 420
_exptl_crystal_size_max 0.386
_exptl_crystal_size_mid 0.250
_exptl_crystal_size_min 0.112
_refine_diff_density_max 0.477
_refine_diff_density_min -0.450
_refine_diff_density_rms 0.074
_refine_ls_extinction_method none
_refine_ls_goodness_of_fit_ref 1.063
_refine_ls_hydrogen_treatment mixed
_refine_ls_matrix_type full
_refine_ls_number_parameters 100
_refine_ls_number_reflns 1521
_refine_ls_number_restraints 1
_refine_ls_restrained_S_all 1.064
_refine_ls_R_factor_all 0.0220
_refine_ls_R_factor_gt 0.0197
_refine_ls_shift/su_max 0.001
_refine_ls_shift/su_mean 0.000
_refine_ls_structure_factor_coef Fsqd
_refine_ls_weighting_details 'w=1/[\s^2^(Fo^2^)+(0.0259P)^2^+0.4690P] where P=(Fo^2^+2Fc^2^)/3'
_refine_ls_weighting_scheme calc
_refine_ls_wR_factor_gt 0.0494
_refine_ls_wR_factor_ref 0.0511
_reflns_Friedel_coverage 0.000
_reflns_number_gt 1415
_reflns_number_total 1521
_reflns_threshold_expression 'I > 2\s(I)'
_cod_data_source_file c8ra10136a2.cif
_cod_data_source_block agpypo_meta
_cod_database_code 7232167
_shelx_shelxl_version_number 2017/1
_shelx_space_group_comment
;
The symmetry employed for this shelxl refinement is uniquely defined
by the following loop, which should always be used as a source of
symmetry information in preference to the above space-group names.
They are only intended as comments.
;
_shelx_estimated_absorpt_t_min 0.545
_shelx_estimated_absorpt_t_max 0.825

loop_
_space_group_symop_operation_xyz
'x, y, z'
'-x+1/2, y+1/2, -z+1/2'
'-x, -y, -z'
'x-1/2, -y-1/2, z-1/2'

loop_
_atom_site_label
_atom_site_type_symbol
_atom_site_fract_x
_atom_site_fract_y
_atom_site_fract_z
_atom_site_U_iso_or_equiv
_atom_site_adp_type
_atom_site_occupancy
_atom_site_site_symmetry_order
_atom_site_calc_flag
_atom_site_refinement_flags_posn
_atom_site_refinement_flags_adp
_atom_site_refinement_flags_occupancy
Ag1 Ag 1.000000 0.000000 0.000000 0.02210(8) Uani 1 2 d S . P
P1 P 1.07017(5) 0.61257(7) 0.32471(3) 0.01152(11) Uani 1 1 d . . .
O1 O 1.22545(16) 0.49082(18) 0.32964(11) 0.0148(3) Uani 1 1 d . . .
O2 O 1.09427(16) 0.8590(2) 0.31623(10) 0.0160(3) Uani 1 1 d D . .
H2 H 1.149(3) 0.895(4) 0.2739(17) 0.019 Uiso 1 1 d D U .
O3 O 0.96190(16) 0.5786(2) 0.41580(10) 0.0186(3) Uani 1 1 d . . .
H3O H 1.000000 0.500000 0.500000 0.028 Uiso 1 2 d S U P
N1 N 0.91016(18) 0.2809(2) 0.06845(12) 0.0151(3) Uani 1 1 d . . .
C1 C 0.9902(2) 0.3511(3) 0.15674(14) 0.0136(3) Uani 1 1 d . . .
H1 H 1.076375 0.267214 0.186091 0.016 Uiso 1 1 calc R U .
C2 C 0.9535(2) 0.5385(3) 0.20674(14) 0.0117(3) Uani 1 1 d . . .
C3 C 0.8255(2) 0.6599(3) 0.16335(14) 0.0152(3) Uani 1 1 d . . .
H3 H 0.797168 0.790726 0.194888 0.018 Uiso 1 1 calc R U .
C4 C 0.7404(2) 0.5869(3) 0.07370(15) 0.0181(4) Uani 1 1 d . . .
H4 H 0.651649 0.665423 0.043877 0.022 Uiso 1 1 calc R U .
C5 C 0.7868(2) 0.3975(3) 0.02820(14) 0.0167(4) Uani 1 1 d . . .
H5 H 0.729011 0.348834 -0.033669 0.020 Uiso 1 1 calc R U .

loop_
_atom_site_aniso_label
_atom_site_aniso_U_11
_atom_site_aniso_U_22
_atom_site_aniso_U_33
_atom_site_aniso_U_23
_atom_site_aniso_U_13
_atom_site_aniso_U_12
Ag1 0.02920(14) 0.01493(12) 0.02254(13) -0.00802(7) 0.00486(9) -0.00030(8)
P1 0.0131(2) 0.0122(2) 0.0093(2) -0.00059(16) 0.00170(16) -0.00016(16)
O1 0.0145(6) 0.0166(7) 0.0132(6) -0.0011(4) -0.0010(5) 0.0019(5)
O2 0.0200(7) 0.0129(6) 0.0156(7) -0.0014(5) 0.0048(5) -0.0023(5)
O3 0.0182(6) 0.0253(7) 0.0128(6) 0.0029(5) 0.0054(5) 0.0008(6)
N1 0.0163(7) 0.0145(7) 0.0145(7) -0.0040(6) 0.0017(6) -0.0014(6)
C1 0.0121(8) 0.0138(8) 0.0150(8) -0.0003(6) -0.0003(6) 0.0006(6)
C2 0.0122(8) 0.0132(8) 0.0101(8) 0.0008(6) 0.0032(6) -0.0018(6)
C3 0.0167(9) 0.0139(8) 0.0153(9) 0.0005(7) 0.0039(7) 0.0022(7)
C4 0.0175(9) 0.0185(9) 0.0179(9) 0.0034(7) -0.0013(7) 0.0026(7)
C5 0.0162(8) 0.0191(9) 0.0147(9) 0.0008(7) -0.0012(7) -0.0033(7)

loop_
_atom_type_symbol
_atom_type_description
_atom_type_scat_dispersion_real
_atom_type_scat_dispersion_imag
_atom_type_scat_source
C C 0.0033 0.0016 'International Tables Vol C Tables 4.2.6.8 and 6.1.1.4'
H H 0.0000 0.0000 'International Tables Vol C Tables 4.2.6.8 and 6.1.1.4'
N N 0.0061 0.0033 'International Tables Vol C Tables 4.2.6.8 and 6.1.1.4'
O O 0.0106 0.0060 'International Tables Vol C Tables 4.2.6.8 and 6.1.1.4'
P P 0.1023 0.0942 'International Tables Vol C Tables 4.2.6.8 and 6.1.1.4'
Ag Ag -0.8971 1.1015 'International Tables Vol C Tables 4.2.6.8 and 6.1.1.4'

loop_
_geom_angle_atom_site_label_1
_geom_angle_atom_site_label_2
_geom_angle_atom_site_label_3
_geom_angle
_geom_angle_site_symmetry_3
N1 Ag1 N1 180.0 3_755
O1 P1 O3 116.09(8) .
O1 P1 O2 113.27(7) .
O3 P1 O2 105.95(8) .
O1 P1 C2 109.10(8) .
O3 P1 C2 106.42(8) .
O2 P1 C2 105.27(8) .
P1 O2 H2 115.4(19) .
P1 O3 H3O 127.00 .
C5 N1 C1 118.19(16) .
C5 N1 Ag1 125.31(12) .
C1 N1 Ag1 116.41(12) .
N1 C1 C2 123.44(16) .
N1 C1 H1 118.3 .
C2 C1 H1 118.3 .
C1 C2 C3 117.81(16) .
C1 C2 P1 118.72(13) .
C3 C2 P1 123.46(14) .
C4 C3 C2 119.16(17) .
C4 C3 H3 120.4 .
C2 C3 H3 120.4 .
C3 C4 C5 119.06(16) .
C3 C4 H4 120.5 .
C5 C4 H4 120.5 .
N1 C5 C4 122.32(16) .
N1 C5 H5 118.8 .
C4 C5 H5 118.8 .

loop_
_geom_bond_atom_site_label_1
_geom_bond_atom_site_label_2
_geom_bond_distance
_geom_bond_site_symmetry_2
Ag1 N1 2.1219(15) .
Ag1 N1 2.1219(15) 3_755
P1 O1 1.4993(13) .
P1 O3 1.5181(14) .
P1 O2 1.5670(14) .
P1 C2 1.8032(18) .
O2 H2 0.760(19) .
O3 H3O 1.2100 .
N1 C5 1.341(2) .
N1 C1 1.348(2) .
C1 C2 1.381(2) .
C1 H1 0.9500 .
C2 C3 1.399(2) .
C3 C4 1.387(2) .
C3 H3 0.9500 .
C4 C5 1.387(3) .
C4 H4 0.9500 .
C5 H5 0.9500 .

loop_
_geom_hbond_atom_site_label_D
_geom_hbond_atom_site_label_H
_geom_hbond_atom_site_label_A
_geom_hbond_distance_DH
_geom_hbond_distance_HA
_geom_hbond_distance_DA
_geom_hbond_angle_DHA
_geom_hbond_site_symmetry_A
_geom_hbond_publ_flag
O2 H2 O1 0.760(19) 1.82(2) 2.5807(19) 177(3) 2_755 yes
C1 H1 O1 0.95 2.41 3.272(2) 150.7 2_745 yes

loop_
_geom_torsion_atom_site_label_1
_geom_torsion_atom_site_label_2
_geom_torsion_atom_site_label_3
_geom_torsion_atom_site_label_4
_geom_torsion
C5 N1 C1 C2 -1.2(3)
Ag1 N1 C1 C2 175.61(14)
N1 C1 C2 C3 0.5(3)
N1 C1 C2 P1 179.74(14)
O1 P1 C2 C1 18.76(17)
O3 P1 C2 C1 -107.20(15)
O2 P1 C2 C1 140.63(15)
O1 P1 C2 C3 -162.07(15)
O3 P1 C2 C3 71.97(17)
O2 P1 C2 C3 -40.21(17)
C1 C2 C3 C4 0.7(3)
P1 C2 C3 C4 -178.43(14)
C2 C3 C4 C5 -1.3(3)
C1 N1 C5 C4 0.5(3)
Ag1 N1 C5 C4 -175.95(14)
C3 C4 C5 N1 0.7(3)
